data_4002696
loop_
_publ_author_name
'Plonka, Anna M.'
'Chen, Xianyin'
'Wang, Hao'
'Krishna, Rajamani'
'Dong, Xinglong'
'Banerjee, Debasis'
'Woerner, William R.'
'Han, Yu'
'Li, Jing'
'Parise, John B.'

_publ_section_title
;
 Light Hydrocarbon Adsorption Mechanisms in Two Calcium-Based Microporous
 Metal Organic Frameworks
;
_journal_coden_ASTM CMATEX
_journal_issue 6
_journal_name_full 'Chemistry of Materials'
_journal_page_first 1636
_journal_page_last 1646
_journal_paper_doi 10.1021/acs.chemmater.5b03792
_journal_volume 28
_journal_year 2016
_chemical_formula_sum 'C37.16 H29.47 Ca O8'
_chemical_formula_weight 644.08
_chemical_name_common SBMOF2_C2H6
_space_group_IT_number 2
_symmetry_cell_setting triclinic
_symmetry_space_group_name_Hall '-P 1'
_symmetry_space_group_name_H-M 'P -1'
_atom_sites_solution_hydrogens geom
_atom_sites_solution_primary direct
_atom_sites_solution_secondary difmap
_audit_creation_method SHELXL-97
_cell_angle_alpha 82.5330(10)
_cell_angle_beta 86.6570(10)
_cell_angle_gamma 83.0000(10)
_cell_formula_units_Z 1
_cell_length_a 5.2195(2)
_cell_length_b 10.5691(5)
_cell_length_c 15.3604(7)
_cell_measurement_temperature 100(2)
_cell_volume 833.14(6)
_computing_structure_refinement 'SHELXL-97 (Sheldrick, 1997)'
_computing_structure_solution 'SHELXS-97 (Sheldrick, 1990)'
_diffrn_ambient_temperature 100(2)
_diffrn_measured_fraction_theta_full 0.710
_diffrn_measured_fraction_theta_max 0.710
_diffrn_measurement_device_type 'ChemMatCARS, APS'
_diffrn_radiation_monochromator silicon
_diffrn_radiation_source Synchrotron
_diffrn_radiation_wavelength 0.41328
_diffrn_reflns_av_R_equivalents 0.0213
_diffrn_reflns_av_sigmaI/netI 0.0281
_diffrn_reflns_limit_h_max 6
_diffrn_reflns_limit_h_min -5
_diffrn_reflns_limit_k_max 11
_diffrn_reflns_limit_k_min -12
_diffrn_reflns_limit_l_max 17
_diffrn_reflns_limit_l_min -18
_diffrn_reflns_number 4214
_diffrn_reflns_theta_full 14.07
_diffrn_reflns_theta_max 14.07
_diffrn_reflns_theta_min 2.29
_exptl_absorpt_coefficient_mu 0.067
_exptl_absorpt_correction_T_max 0.9935
_exptl_absorpt_correction_T_min 0.9806
_exptl_absorpt_correction_type multi-scan
_exptl_absorpt_process_details SADABS
_exptl_crystal_colour colorless
_exptl_crystal_density_diffrn 1.284
_exptl_crystal_density_method 'not measured'
_exptl_crystal_description needle
_exptl_crystal_F_000 336.49
_exptl_crystal_size_max 0.15
_exptl_crystal_size_mid 0.05
_exptl_crystal_size_min 0.05
_refine_diff_density_max 0.301
_refine_diff_density_min -0.302
_refine_diff_density_rms 0.076
_refine_ls_extinction_method none
_refine_ls_goodness_of_fit_ref 1.208
_refine_ls_hydrogen_treatment constr
_refine_ls_matrix_type full
_refine_ls_number_parameters 218
_refine_ls_number_reflns 2019
_refine_ls_number_restraints 2
_refine_ls_restrained_S_all 1.208
_refine_ls_R_factor_all 0.0426
_refine_ls_R_factor_gt 0.0384
_refine_ls_shift/su_max 0.000
_refine_ls_shift/su_mean 0.000
_refine_ls_structure_factor_coef Fsqd
_refine_ls_weighting_details 'calc w=1/[\s^2^(Fo^2^)+(0.0700P)^2^+0.4342P] where P=(Fo^2^+2Fc^2^)/3'
_refine_ls_weighting_scheme calc
_refine_ls_wR_factor_gt 0.1169
_refine_ls_wR_factor_ref 0.1298
_reflns_number_gt 1906
_reflns_number_total 2019
_reflns_threshold_expression >2sigma(I)
_cod_data_source_file cm5b03792_si_008.cif
_cod_data_source_block global
_cod_database_code 4002696

loop_
_symmetry_equiv_pos_as_xyz
'x, y, z'
'-x, -y, -z'

loop_
_atom_site_label
_atom_site_type_symbol
_atom_site_fract_x
_atom_site_fract_y
_atom_site_fract_z
_atom_site_U_iso_or_equiv
_atom_site_adp_type
_atom_site_occupancy
_atom_site_symmetry_multiplicity
_atom_site_calc_flag
_atom_site_refinement_flags
_atom_site_disorder_assembly
_atom_site_disorder_group
C1 C -0.0188(4) 0.6320(2) 0.48794(13) 0.0128(5) Uani 1 1 d . . .
H1 H -0.0325 0.7232 0.4796 0.015 Uiso 1 1 calc R . .
C2 C 0.0784(4) 0.5660(2) 0.56645(12) 0.0122(5) Uani 1 1 d . . .
C3 C 0.0960(4) 0.4316(2) 0.57842(12) 0.0127(5) Uani 1 1 d . . .
C4 C 0.1833(4) 0.3541(2) 0.66229(12) 0.0117(5) Uani 1 1 d . . .
C5 C 0.4071(4) 0.2670(2) 0.66344(13) 0.0152(5) Uani 1 1 d . . .
H5 H 0.4982 0.2514 0.6098 0.018 Uiso 1 1 calc R . .
C6 C 0.4975(4) 0.2031(2) 0.74248(13) 0.0149(5) Uani 1 1 d . . .
H6 H 0.6535 0.1464 0.7429 0.018 Uiso 1 1 calc R . .
C7 C 0.3601(4) 0.2220(2) 0.82110(13) 0.0118(5) Uani 1 1 d . . .
C8 C 0.1294(4) 0.3034(2) 0.81990(12) 0.0134(5) Uani 1 1 d . . .
H8 H 0.0303 0.3132 0.8730 0.016 Uiso 1 1 calc R . .
C9 C 0.0442(4) 0.3704(2) 0.74133(13) 0.0134(5) Uani 1 1 d . . .
H9 H -0.1105 0.4280 0.7412 0.016 Uiso 1 1 calc R . .
C10 C 0.4633(4) 0.1579(2) 0.90725(13) 0.0119(5) Uani 1 1 d . . .
C11 C 0.1617(4) 0.6409(2) 0.63402(12) 0.0122(5) Uani 1 1 d . . .
C12 C 0.3923(4) 0.6015(2) 0.67668(13) 0.0142(5) Uani 1 1 d . . .
H12 H 0.5058 0.5313 0.6590 0.017 Uiso 1 1 calc R . .
C13 C 0.4564(4) 0.6642(2) 0.74442(13) 0.0146(5) Uani 1 1 d . . .
H13 H 0.6130 0.6364 0.7734 0.018 Uiso 1 1 calc R . .
C14 C 0.2927(4) 0.7679(2) 0.77045(12) 0.0136(5) Uani 1 1 d . . .
C15 C 0.0675(4) 0.8118(2) 0.72538(13) 0.0147(5) Uani 1 1 d . . .
H15 H -0.0417 0.8846 0.7413 0.018 Uiso 1 1 calc R . .
C16 C 0.0044(4) 0.7489(2) 0.65753(13) 0.0142(5) Uani 1 1 d . . .
H16 H -0.1477 0.7794 0.6265 0.017 Uiso 1 1 calc R . .
C17 C 0.3478(4) 0.8298(2) 0.84798(12) 0.0135(5) Uani 1 1 d . . .
O1 O 0.3032(3) 0.14919(15) 0.97339(8) 0.0121(4) Uani 1 1 d . . .
O2 O 0.6985(3) 0.12014(16) 0.91005(9) 0.0174(4) Uani 1 1 d . . .
O3 O 0.1879(3) 0.90735(16) 0.87983(9) 0.0176(4) Uani 1 1 d . . .
O4 O 0.5764(3) 0.79169(17) 0.87877(9) 0.0202(5) Uani 1 1 d . . .
H4 H 0.5963 0.8304 0.9219 0.030 Uiso 1 1 calc R . .
Ca1 Ca 0.0000 0.0000 1.0000 0.0098(3) Uani 1 2 d S . .
C1E C 0.3847(6) 0.9684(4) 0.5221(3) 0.0471(17) Uani 0.741(12) 1 d PD . .
H1E1 H 0.4388 0.8775 0.5413 0.071 Uiso 0.741(12) 1 calc PR . .
H1E2 H 0.2473 0.9758 0.4803 0.071 Uiso 0.741(12) 1 calc PR . .
H1E3 H 0.3201 1.0115 0.5732 0.071 Uiso 0.741(12) 1 calc PR . .
C2E C 0.6363(5) 0.4733(5) 0.9855(4) 0.070(2) Uani 0.838(14) 1 d PD . .
H2E1 H 0.7285 0.5437 0.9565 0.105 Uiso 0.838(14) 1 calc PR . .
H2E2 H 0.6257 0.4107 0.9444 0.105 Uiso 0.838(14) 1 calc PR . .
H2E3 H 0.7293 0.4312 1.0370 0.105 Uiso 0.838(14) 1 calc PR . .

loop_
_atom_site_aniso_label
_atom_site_aniso_U_11
_atom_site_aniso_U_22
_atom_site_aniso_U_33
_atom_site_aniso_U_23
_atom_site_aniso_U_13
_atom_site_aniso_U_12
C1 0.0144(10) 0.0133(12) 0.0107(9) -0.0011(9) -0.0033(7) -0.0005(10)
C2 0.0117(10) 0.0164(13) 0.0087(9) -0.0017(9) -0.0012(7) -0.0015(10)
C3 0.0109(10) 0.0182(13) 0.0090(9) -0.0013(9) -0.0023(7) -0.0008(10)
C4 0.0154(10) 0.0116(12) 0.0094(9) -0.0003(9) -0.0057(7) -0.0054(10)
C5 0.0184(11) 0.0178(13) 0.0096(9) -0.0026(9) -0.0025(8) -0.0010(10)
C6 0.0133(10) 0.0159(13) 0.0150(10) -0.0006(9) -0.0039(8) 0.0004(10)
C7 0.0139(10) 0.0119(12) 0.0105(10) 0.0004(9) -0.0054(8) -0.0041(10)
C8 0.0143(10) 0.0179(13) 0.0088(9) -0.0013(8) -0.0022(7) -0.0044(10)
C9 0.0119(10) 0.0153(13) 0.0131(10) -0.0013(9) -0.0051(7) 0.0003(10)
C10 0.0146(10) 0.0115(12) 0.0107(9) -0.0009(8) -0.0054(7) -0.0038(10)
C11 0.0151(10) 0.0147(13) 0.0064(9) 0.0020(8) -0.0007(7) -0.0039(10)
C12 0.0152(10) 0.0163(13) 0.0112(9) -0.0019(9) -0.0011(8) -0.0014(10)
C13 0.0130(10) 0.0200(14) 0.0116(9) -0.0013(9) -0.0040(7) -0.0036(10)
C14 0.0144(10) 0.0182(13) 0.0094(9) -0.0019(9) -0.0004(7) -0.0062(10)
C15 0.0165(10) 0.0161(13) 0.0115(9) -0.0020(9) -0.0011(8) -0.0011(10)
C16 0.0143(10) 0.0178(13) 0.0106(9) 0.0003(9) -0.0035(7) -0.0028(10)
C17 0.0161(11) 0.0155(13) 0.0097(9) -0.0001(9) -0.0013(8) -0.0062(10)
O1 0.0147(7) 0.0142(9) 0.0082(7) 0.0001(6) -0.0037(5) -0.0053(7)
O2 0.0133(8) 0.0222(10) 0.0149(7) 0.0053(7) -0.0053(6) -0.0009(8)
O3 0.0200(8) 0.0215(10) 0.0127(7) -0.0068(7) -0.0025(6) -0.0019(8)
O4 0.0179(8) 0.0315(11) 0.0138(7) -0.0121(7) -0.0063(6) -0.0008(7)
Ca1 0.0101(4) 0.0128(4) 0.0068(3) -0.0006(2) -0.0039(2) -0.0015(3)
C1E 0.041(3) 0.038(3) 0.060(3) 0.004(2) 0.0111(19) -0.011(2)
C2E 0.055(3) 0.041(3) 0.104(4) 0.009(3) 0.027(2) -0.002(2)

loop_
_atom_type_symbol
_atom_type_description
_atom_type_scat_dispersion_real
_atom_type_scat_dispersion_imag
_atom_type_scat_source
C C 0.0015 0.0009 'International Tables Vol C Tables 4.2.6.8 and 6.1.1.4'
H H 0.0000 0.0000 'International Tables Vol C Tables 4.2.6.8 and 6.1.1.4'
O O 0.0056 0.0036 'International Tables Vol C Tables 4.2.6.8 and 6.1.1.4'
Ca Ca 0.1611 0.1926 'International Tables Vol C Tables 4.2.6.8 and 6.1.1.4'

loop_
_geom_angle_atom_site_label_1
_geom_angle_atom_site_label_2
_geom_angle_atom_site_label_3
_geom_angle
_geom_angle_site_symmetry_1
_geom_angle_site_symmetry_3
C3 C1 C2 122.3(2) 2_566 .
C3 C1 H1 118.9 2_566 .
C2 C1 H1 118.9 . .
C3 C2 C1 118.48(19) . .
C3 C2 C11 122.35(17) . .
C1 C2 C11 119.2(2) . .
C1 C3 C2 119.26(18) 2_566 .
C1 C3 C4 118.8(2) 2_566 .
C2 C3 C4 121.92(18) . .
C5 C4 C9 118.87(18) . .
C5 C4 C3 120.91(17) . .
C9 C4 C3 120.20(17) . .
C6 C5 C4 120.44(18) . .
C6 C5 H5 119.8 . .
C4 C5 H5 119.8 . .
C5 C6 C7 120.14(18) . .
C5 C6 H6 119.9 . .
C7 C6 H6 119.9 . .
C8 C7 C6 119.66(18) . .
C8 C7 C10 119.92(17) . .
C6 C7 C10 120.40(17) . .
C9 C8 C7 120.02(18) . .
C9 C8 H8 120.0 . .
C7 C8 H8 120.0 . .
C8 C9 C4 120.73(17) . .
C8 C9 H9 119.6 . .
C4 C9 H9 119.6 . .
O2 C10 O1 124.47(18) . .
O2 C10 C7 118.21(19) . .
O1 C10 C7 117.30(17) . .
C12 C11 C16 118.99(19) . .
C12 C11 C2 120.74(18) . .
C16 C11 C2 120.24(17) . .
C13 C12 C11 120.38(18) . .
C13 C12 H12 119.8 . .
C11 C12 H12 119.8 . .
C12 C13 C14 120.32(18) . .
C12 C13 H13 119.8 . .
C14 C13 H13 119.8 . .
C13 C14 C15 119.69(19) . .
C13 C14 C17 121.02(18) . .
C15 C14 C17 119.25(18) . .
C16 C15 C14 119.72(19) . .
C16 C15 H15 120.1 . .
C14 C15 H15 120.1 . .
C15 C16 C11 120.75(18) . .
C15 C16 H16 119.6 . .
C11 C16 H16 119.6 . .
O3 C17 O4 124.18(18) . .
O3 C17 C14 121.75(18) . .
O4 C17 C14 114.06(17) . .
C10 O1 Ca1 125.28(14) . .
C10 O2 Ca1 141.85(14) . 1_655
C17 O3 Ca1 150.63(13) . 1_565
C17 O4 H4 109.5 . .
O2 Ca1 O2 179.999(1) 1_455 2_657
O2 Ca1 O3 90.69(5) 1_455 2_567
O2 Ca1 O3 89.30(5) 2_657 2_567
O2 Ca1 O3 89.30(5) 1_455 1_545
O2 Ca1 O3 90.70(5) 2_657 1_545
O3 Ca1 O3 180.0 2_567 1_545
O2 Ca1 O1 85.53(6) 1_455 2_557
O2 Ca1 O1 94.47(6) 2_657 2_557
O3 Ca1 O1 87.45(6) 2_567 2_557
O3 Ca1 O1 92.55(6) 1_545 2_557
O2 Ca1 O1 94.47(6) 1_455 .
O2 Ca1 O1 85.53(6) 2_657 .
O3 Ca1 O1 92.55(6) 2_567 .
O3 Ca1 O1 87.45(6) 1_545 .
O1 Ca1 O1 180.0 2_557 .
C1E C1E H1E1 109.5 2_676 .
C1E C1E H1E2 109.5 2_676 .
H1E1 C1E H1E2 109.5 . .
C1E C1E H1E3 109.5 2_676 .
H1E1 C1E H1E3 109.5 . .
H1E2 C1E H1E3 109.5 . .
C2E C2E H2E1 109.5 2_667 .
C2E C2E H2E2 109.5 2_667 .
H2E1 C2E H2E2 109.5 . .
C2E C2E H2E3 109.5 2_667 .
H2E1 C2E H2E3 109.5 . .
H2E2 C2E H2E3 109.5 . .

loop_
_geom_bond_atom_site_label_1
_geom_bond_atom_site_label_2
_geom_bond_distance
_geom_bond_site_symmetry_2
C1 C3 1.395(3) 2_566
C1 C2 1.402(3) .
C1 H1 0.9500 .
C2 C3 1.400(3) .
C2 C11 1.497(3) .
C3 C1 1.395(3) 2_566
C3 C4 1.497(3) .
C4 C5 1.396(3) .
C4 C9 1.397(3) .
C5 C6 1.389(3) .
C5 H5 0.9500 .
C6 C7 1.393(3) .
C6 H6 0.9500 .
C7 C8 1.392(3) .
C7 C10 1.504(3) .
C8 C9 1.385(3) .
C8 H8 0.9500 .
C9 H9 0.9500 .
C10 O2 1.245(3) .
C10 O1 1.279(3) .
C11 C12 1.397(3) .
C11 C16 1.397(3) .
C12 C13 1.381(3) .
C12 H12 0.9500 .
C13 C14 1.392(3) .
C13 H13 0.9500 .
C14 C15 1.398(3) .
C14 C17 1.489(3) .
C15 C16 1.383(3) .
C15 H15 0.9500 .
C16 H16 0.9500 .
C17 O3 1.224(2) .
C17 O4 1.307(3) .
O1 Ca1 2.3500(16) .
O2 Ca1 2.3040(13) 1_655
O3 Ca1 2.3135(13) 1_565
O4 H4 0.8400 .
Ca1 O2 2.3040(13) 1_455
Ca1 O2 2.3040(13) 2_657
Ca1 O3 2.3135(13) 2_567
Ca1 O3 2.3136(13) 1_545
Ca1 O1 2.3500(17) 2_557
C1E C1E 1.5296(11) 2_676
C1E H1E1 0.9800 .
C1E H1E2 0.9800 .
C1E H1E3 0.9800 .
C2E C2E 1.5286(11) 2_667
C2E H2E1 0.9800 .
C2E H2E2 0.9800 .
C2E H2E3 0.9800 .

loop_
_cod_changelog_entry_id
_cod_changelog_entry_author
_cod_changelog_entry_date
_cod_changelog_entry_text
1 'Vaitkus, Antanas' 2022-05-09T03:10:00+03:00 'Updated bibliographic information.'
